data_4313832
loop_
_publ_author_name
'Bernardo Monteiro'
'Dmitrii Roitershtein'
'Humberto Ferreira'
'Jos\'e R. Ascenso'
'Ana M. Martins'
'\^Angela Domingos'
'No\'emia Marques'

_publ_section_title
;
 Triamidotriazacyclononane Complexes of Group 3 Metals. Synthesis and
 Crystal Structures
;
_journal_name_full 'Inorganic Chemistry'
_journal_page_first 4223
_journal_page_last 4231
_journal_paper_doi 10.1021/ic034090v
_journal_volume 42
_journal_year 2003
_chemical_formula_moiety '[U{(SiMe2NPh)3-tacn}].0.5C6H5Me'
_chemical_formula_sum 'C33.5 H49 N6 Si3 U'
_chemical_formula_weight 858.09
_chemical_name_systematic
;
 ?
;
_space_group_IT_number 14
_symmetry_cell_setting monoclinic
_symmetry_space_group_name_Hall '-P 2yn'
_symmetry_space_group_name_H-M 'P 1 21/n 1'
_atom_sites_solution_hydrogens geom
_atom_sites_solution_primary direct
_atom_sites_solution_secondary difmap
_audit_creation_method SHELXL-97
_cell_angle_alpha 90.00
_cell_angle_beta 97.246(10)
_cell_angle_gamma 90.00
_cell_formula_units_Z 4
_cell_length_a 11.0783(11)
_cell_length_b 15.7081(17)
_cell_length_c 21.187(2)
_cell_measurement_reflns_used 25
_cell_measurement_temperature 293(2)
_cell_measurement_theta_max 11.9
_cell_measurement_theta_min 7.4
_cell_volume 3657.5(6)
_computing_cell_refinement 'CAD4 software(Enraf-Nonius,1989)'
_computing_data_collection 'CAD4 software(Enraf-Nonius,1989)'
_computing_data_reduction process-MolEN(Fair,1990)
_computing_molecular_graphics 'ORTEP-3 (Farrugia,1997)'
_computing_structure_refinement 'SHELXL-97 (Sheldrick, 1997)'
_computing_structure_solution 'SHELXS-97 (Sheldrick, 1997)'
_diffrn_ambient_temperature 293(2)
_diffrn_measured_fraction_theta_full 0.989
_diffrn_measured_fraction_theta_max 0.989
_diffrn_measurement_device_type CAD4-Enraf-Nonius
_diffrn_measurement_method \w/2\qscans
_diffrn_radiation_monochromator graphite
_diffrn_radiation_source 'fine-focus sealed tube'
_diffrn_radiation_type MoK\a
_diffrn_radiation_wavelength 0.71073
_diffrn_reflns_av_R_equivalents 0.1080
_diffrn_reflns_av_sigmaI/netI 0.2075
_diffrn_reflns_limit_h_max 13
_diffrn_reflns_limit_h_min 0
_diffrn_reflns_limit_k_max 18
_diffrn_reflns_limit_k_min 0
_diffrn_reflns_limit_l_max 24
_diffrn_reflns_limit_l_min -25
_diffrn_reflns_number 6750
_diffrn_reflns_theta_full 25.05
_diffrn_reflns_theta_max 25.05
_diffrn_reflns_theta_min 1.62
_diffrn_standards_decay_% none
_diffrn_standards_interval_time 60
_diffrn_standards_number 3
_exptl_absorpt_coefficient_mu 4.568
_exptl_absorpt_correction_T_max 0.9999
_exptl_absorpt_correction_T_min 0.8260
_exptl_absorpt_correction_type 'empirical via \y-scan North et al(1968)'
_exptl_crystal_colour dark-brown
_exptl_crystal_density_diffrn 1.558
_exptl_crystal_density_method 'not measured'
_exptl_crystal_description irregular
_exptl_crystal_F_000 1704
_exptl_crystal_size_max 0.27
_exptl_crystal_size_mid 0.18
_exptl_crystal_size_min 0.14
_refine_diff_density_max 1.331
_refine_diff_density_min -1.363
_refine_diff_density_rms 0.213
_refine_ls_extinction_method none
_refine_ls_goodness_of_fit_ref 1.006
_refine_ls_hydrogen_treatment constr
_refine_ls_matrix_type full
_refine_ls_number_parameters 377
_refine_ls_number_reflns 6395
_refine_ls_number_restraints 13
_refine_ls_restrained_S_all 1.010
_refine_ls_R_factor_all 0.2328
_refine_ls_R_factor_gt 0.1014
_refine_ls_shift/su_max 0.006
_refine_ls_shift/su_mean 0.001
_refine_ls_structure_factor_coef Fsqd
_refine_ls_weighting_details 'calc w=1/[\s^2^(Fo^2^)+(0.0738P)^2^+0.0000P] where P=(Fo^2^+2Fc^2^)/3'
_refine_ls_weighting_scheme calc
_refine_ls_wR_factor_gt 0.1670
_refine_ls_wR_factor_ref 0.2134
_reflns_number_gt 2807
_reflns_number_total 6395
_reflns_threshold_expression >2sigma(I)
_cod_data_source_file ic034090vrom20030128_020813_6.cif
_cod_data_source_block utacn
_cod_original_cell_volume 3657.4(6)
_cod_original_formula_sum 'C33.50 H49 N6 Si3 U'
_cod_database_code 4313832

loop_
_symmetry_equiv_pos_as_xyz
'x, y, z'
'-x+1/2, y+1/2, -z+1/2'
'-x, -y, -z'
'x-1/2, -y-1/2, z-1/2'

loop_
_atom_site_label
_atom_site_type_symbol
_atom_site_fract_x
_atom_site_fract_y
_atom_site_fract_z
_atom_site_U_iso_or_equiv
_atom_site_adp_type
_atom_site_occupancy
_atom_site_symmetry_multiplicity
_atom_site_calc_flag
_atom_site_refinement_flags
_atom_site_disorder_assembly
_atom_site_disorder_group
U1 U 0.75728(7) 0.08065(5) 0.84134(4) 0.0451(3) Uani 1 1 d . . .
Si1 Si 0.5449(6) 0.0666(6) 0.7213(3) 0.075(2) Uani 1 1 d . . .
Si2 Si 1.0156(5) 0.1443(4) 0.7974(3) 0.0555(17) Uani 1 1 d . . .
Si3 Si 0.7905(6) -0.0914(4) 0.9269(3) 0.0616(18) Uani 1 1 d . . .
N1 N 0.5654(17) 0.1170(11) 0.7910(8) 0.062(5) Uani 1 1 d . . .
N2 N 0.9094(15) 0.1855(11) 0.8368(9) 0.063(6) Uani 1 1 d . . .
N3 N 0.7479(17) 0.0092(11) 0.9386(7) 0.058(5) Uani 1 1 d . . .
N4 N 0.9377(19) 0.0481(12) 0.7719(10) 0.075(6) Uani 1 1 d . . .
N5 N 0.8195(17) -0.0817(12) 0.8471(8) 0.060(5) Uani 1 1 d . . .
N6 N 0.6765(16) -0.0033(15) 0.7358(9) 0.074(6) Uani 1 1 d . . .
C1 C 0.990(3) -0.0326(15) 0.7818(18) 0.128(14) Uani 1 1 d . . .
H1A H 1.0779 -0.0264 0.7872 0.154 Uiso 1 1 calc R . .
H1B H 0.9678 -0.0666 0.7439 0.154 Uiso 1 1 calc R . .
C2 C 0.955(2) -0.080(2) 0.8376(11) 0.098(10) Uani 1 1 d . . .
H2A H 1.0001 -0.0563 0.8757 0.117 Uiso 1 1 calc R . .
H2B H 0.9816 -0.1387 0.8344 0.117 Uiso 1 1 calc R . .
C3 C 0.751(3) -0.1275(15) 0.7972(16) 0.126(13) Uani 1 1 d . . .
H3A H 0.8084 -0.1488 0.7699 0.151 Uiso 1 1 calc R . .
H3B H 0.7174 -0.1768 0.8162 0.151 Uiso 1 1 calc R . .
C4 C 0.659(3) -0.0905(18) 0.7591(13) 0.093(9) Uani 1 1 d . . .
H4A H 0.5888 -0.0899 0.7819 0.112 Uiso 1 1 calc R . .
H4B H 0.6399 -0.1269 0.7223 0.112 Uiso 1 1 calc R . .
C5 C 0.763(2) 0.004(2) 0.6879(12) 0.098(10) Uani 1 1 d . . .
H5A H 0.7874 -0.0532 0.6775 0.118 Uiso 1 1 calc R . .
H5B H 0.7193 0.0281 0.6495 0.118 Uiso 1 1 calc R . .
C6 C 0.872(3) 0.0543(19) 0.7058(13) 0.111(11) Uani 1 1 d . . .
H6A H 0.8501 0.1136 0.6982 0.133 Uiso 1 1 calc R . .
H6B H 0.9295 0.0397 0.6766 0.133 Uiso 1 1 calc R . .
C10 C 0.553(3) 0.1255(16) 0.6477(13) 0.109(11) Uani 1 1 d . . .
H10A H 0.5400 0.0873 0.6122 0.164 Uiso 1 1 calc R . .
H10B H 0.6325 0.1510 0.6489 0.164 Uiso 1 1 calc R . .
H10C H 0.4924 0.1692 0.6433 0.164 Uiso 1 1 calc R . .
C11 C 0.402(2) -0.0016(19) 0.7101(14) 0.122(12) Uani 1 1 d . . .
H11A H 0.3957 -0.0293 0.6694 0.182 Uiso 1 1 calc R . .
H11B H 0.3319 0.0338 0.7120 0.182 Uiso 1 1 calc R . .
H11C H 0.4063 -0.0437 0.7431 0.182 Uiso 1 1 calc R . .
C12 C 0.4908(19) 0.1863(17) 0.8115(11) 0.064(7) Uani 1 1 d . . .
C13 C 0.417(2) 0.2399(15) 0.7697(11) 0.065(7) Uani 1 1 d . . .
H13 H 0.4088 0.2300 0.7261 0.078 Uiso 1 1 calc R . .
C14 C 0.353(2) 0.3108(15) 0.7950(15) 0.087(9) Uani 1 1 d . . .
H14 H 0.3033 0.3470 0.7686 0.105 Uiso 1 1 calc R . .
C15 C 0.371(2) 0.3210(19) 0.8581(15) 0.086(9) Uani 1 1 d . . .
H15 H 0.3312 0.3663 0.8750 0.104 Uiso 1 1 calc R . .
C16 C 0.441(2) 0.2702(19) 0.8990(13) 0.088(10) Uani 1 1 d . . .
H16 H 0.4502 0.2807 0.9426 0.106 Uiso 1 1 calc R . .
C17 C 0.4991(19) 0.2029(16) 0.8747(12) 0.072(7) Uani 1 1 d . . .
H17 H 0.5461 0.1670 0.9028 0.086 Uiso 1 1 calc R . .
C20 C 1.051(2) 0.2065(16) 0.7269(11) 0.088(9) Uani 1 1 d . . .
H20A H 1.1138 0.1781 0.7077 0.131 Uiso 1 1 calc R . .
H20B H 1.0782 0.2624 0.7402 0.131 Uiso 1 1 calc R . .
H20C H 0.9792 0.2109 0.6966 0.131 Uiso 1 1 calc R . .
C21 C 1.162(2) 0.1174(17) 0.8412(12) 0.097(10) Uani 1 1 d . . .
H21A H 1.2141 0.0940 0.8125 0.146 Uiso 1 1 calc R . .
H21B H 1.1512 0.0762 0.8734 0.146 Uiso 1 1 calc R . .
H21C H 1.1992 0.1677 0.8608 0.146 Uiso 1 1 calc R . .
C22 C 0.9121(17) 0.2573(13) 0.8755(10) 0.049(6) Uani 1 1 d . . .
C23 C 1.017(2) 0.3036(16) 0.9034(11) 0.073(7) Uani 1 1 d . . .
H23 H 1.0928 0.2878 0.8924 0.088 Uiso 1 1 calc R . .
C24 C 1.013(3) 0.370(2) 0.9455(14) 0.112(12) Uani 1 1 d . . .
H24 H 1.0842 0.3981 0.9615 0.135 Uiso 1 1 calc R . .
C25 C 0.907(3) 0.3945(19) 0.9634(15) 0.101(10) Uani 1 1 d . . .
H25 H 0.9045 0.4376 0.9933 0.121 Uiso 1 1 calc R . .
C26 C 0.802(3) 0.3549(16) 0.9370(13) 0.082(8) Uani 1 1 d . . .
H26 H 0.7276 0.3729 0.9481 0.098 Uiso 1 1 calc R . .
C27 C 0.806(2) 0.2891(15) 0.8944(10) 0.065(7) Uani 1 1 d . . .
H27 H 0.7323 0.2646 0.8773 0.078 Uiso 1 1 calc R . .
C30 C 0.678(2) -0.1745(13) 0.9315(11) 0.091(9) Uani 1 1 d . . .
H30A H 0.7128 -0.2288 0.9236 0.137 Uiso 1 1 calc R . .
H30B H 0.6089 -0.1642 0.9002 0.137 Uiso 1 1 calc R . .
H30C H 0.6522 -0.1745 0.9731 0.137 Uiso 1 1 calc R . .
C31 C 0.928(2) -0.1229(16) 0.9797(11) 0.088(9) Uani 1 1 d . . .
H31A H 0.9483 -0.1808 0.9709 0.132 Uiso 1 1 calc R . .
H31B H 0.9133 -0.1180 1.0232 0.132 Uiso 1 1 calc R . .
H31C H 0.9944 -0.0864 0.9724 0.132 Uiso 1 1 calc R . .
C32 C 0.718(2) 0.0450(15) 0.9928(10) 0.059(7) Uani 1 1 d . . .
C33 C 0.652(2) 0.0005(19) 1.0356(13) 0.079(8) Uani 1 1 d . . .
H33 H 0.6255 -0.0548 1.0261 0.095 Uiso 1 1 calc R . .
C34 C 0.625(3) 0.038(3) 1.0910(19) 0.114(13) Uani 1 1 d . . .
H34 H 0.5832 0.0074 1.1189 0.137 Uiso 1 1 calc R . .
C35 C 0.656(3) 0.116(3) 1.1047(14) 0.111(14) Uani 1 1 d . . .
H35 H 0.6368 0.1389 1.1426 0.133 Uiso 1 1 calc R . .
C36 C 0.717(3) 0.1658(18) 1.0663(15) 0.100(11) Uani 1 1 d . . .
H36 H 0.7348 0.2228 1.0750 0.120 Uiso 1 1 calc R . .
C37 C 0.750(2) 0.1240(16) 1.0130(12) 0.071(7) Uani 1 1 d . . .
H37 H 0.8000 0.1542 0.9888 0.085 Uiso 1 1 calc R . .
C1S C 0.3773(9) 0.477(2) 0.9885(16) 0.171(16) Uiso 1 1 d D . .
C3S C 0.420(3) 0.5461(18) 0.9569(10) 0.21(2) Uiso 1 1 d D . .
C2S C 0.458(3) 0.4304(14) 1.0323(15) 0.22(2) Uiso 1 1 d D . .
C4S C 0.337(5) 0.594(4) 0.911(2) 0.25(5) Uiso 0.50 1 d PD . .

loop_
_atom_site_aniso_label
_atom_site_aniso_U_11
_atom_site_aniso_U_22
_atom_site_aniso_U_33
_atom_site_aniso_U_23
_atom_site_aniso_U_13
_atom_site_aniso_U_12
U1 0.0436(4) 0.0467(5) 0.0462(4) -0.0050(5) 0.0107(3) 0.0010(5)
Si1 0.061(4) 0.101(6) 0.061(4) -0.015(4) -0.002(3) -0.018(5)
Si2 0.041(4) 0.060(4) 0.068(4) 0.000(4) 0.016(3) -0.001(3)
Si3 0.069(4) 0.048(4) 0.068(4) 0.015(4) 0.011(3) -0.001(4)
N1 0.076(14) 0.048(12) 0.062(12) -0.012(9) 0.015(10) -0.004(10)
N2 0.065(12) 0.039(11) 0.096(14) -0.041(10) 0.048(11) -0.040(10)
N3 0.085(14) 0.056(13) 0.038(10) -0.008(9) 0.027(10) -0.013(11)
N4 0.080(14) 0.061(15) 0.088(16) -0.028(11) 0.025(12) -0.011(11)
N5 0.083(13) 0.040(10) 0.060(11) 0.005(11) 0.021(10) -0.001(12)
N6 0.045(12) 0.107(19) 0.075(14) -0.023(13) 0.033(10) 0.004(12)
C1 0.14(3) 0.022(16) 0.24(4) -0.02(2) 0.08(3) -0.007(18)
C2 0.10(2) 0.12(2) 0.078(17) 0.03(2) 0.031(16) 0.07(2)
C3 0.20(4) 0.015(14) 0.14(3) 0.008(17) -0.04(3) -0.015(19)
C4 0.12(2) 0.06(2) 0.089(19) -0.018(17) -0.036(17) -0.035(19)
C5 0.08(2) 0.14(3) 0.075(19) -0.020(19) 0.029(17) 0.00(2)
C6 0.15(3) 0.11(3) 0.08(2) -0.054(19) 0.05(2) -0.04(2)
C10 0.13(3) 0.07(2) 0.13(3) -0.013(18) 0.01(2) 0.042(19)
C11 0.08(2) 0.11(3) 0.17(3) -0.04(2) -0.01(2) -0.034(19)
C12 0.041(13) 0.09(2) 0.055(15) 0.013(15) -0.015(12) -0.035(14)
C13 0.070(16) 0.049(16) 0.070(16) 0.018(13) -0.019(13) -0.015(14)
C14 0.08(2) 0.033(15) 0.13(3) 0.008(17) -0.035(19) -0.009(14)
C15 0.028(14) 0.11(2) 0.12(3) -0.02(2) -0.010(15) 0.009(15)
C16 0.052(15) 0.13(3) 0.09(2) -0.072(19) 0.037(15) 0.000(17)
C17 0.044(14) 0.08(2) 0.083(19) -0.019(16) -0.010(13) 0.016(14)
C20 0.09(2) 0.08(2) 0.09(2) 0.013(16) 0.030(16) -0.028(17)
C21 0.062(17) 0.11(2) 0.11(2) -0.007(18) -0.031(15) 0.003(16)
C22 0.038(12) 0.036(13) 0.072(15) 0.037(12) 0.002(11) 0.001(11)
C23 0.057(16) 0.068(18) 0.092(19) -0.009(15) 0.001(14) -0.016(14)
C24 0.15(3) 0.09(2) 0.09(2) -0.050(19) 0.02(2) 0.01(2)
C25 0.14(3) 0.07(2) 0.09(2) 0.017(17) 0.00(2) 0.00(2)
C26 0.12(2) 0.049(17) 0.09(2) 0.001(15) 0.059(19) 0.013(17)
C27 0.068(16) 0.069(18) 0.060(15) 0.013(13) 0.018(13) 0.021(14)
C30 0.16(3) 0.022(13) 0.11(2) 0.008(13) 0.068(19) 0.015(15)
C31 0.082(18) 0.10(2) 0.083(18) 0.031(16) 0.015(15) 0.049(16)
C32 0.083(18) 0.049(15) 0.037(13) 0.002(11) -0.020(13) 0.007(13)
C33 0.057(17) 0.10(2) 0.076(19) -0.017(18) 0.004(15) 0.001(16)
C34 0.08(2) 0.12(3) 0.14(4) 0.05(3) 0.02(2) 0.05(3)
C35 0.13(3) 0.16(4) 0.058(19) 0.02(2) 0.07(2) 0.07(3)
C36 0.10(2) 0.07(2) 0.11(3) -0.02(2) -0.05(2) 0.014(19)
C37 0.070(17) 0.054(16) 0.09(2) -0.023(15) 0.034(15) -0.016(14)

loop_
_atom_type_symbol
_atom_type_description
_atom_type_scat_dispersion_real
_atom_type_scat_dispersion_imag
_atom_type_scat_source
C C 0.0033 0.0016 'International Tables Vol C Tables 4.2.6.8 and 6.1.1.4'
H H 0.0000 0.0000 'International Tables Vol C Tables 4.2.6.8 and 6.1.1.4'
N N 0.0061 0.0033 'International Tables Vol C Tables 4.2.6.8 and 6.1.1.4'
Si Si 0.0817 0.0704 'International Tables Vol C Tables 4.2.6.8 and 6.1.1.4'
U U -9.6767 9.6646 'International Tables Vol C Tables 4.2.6.8 and 6.1.1.4'

loop_
_geom_angle_atom_site_label_1
_geom_angle_atom_site_label_2
_geom_angle_atom_site_label_3
_geom_angle
_geom_angle_site_symmetry_1
_geom_angle_site_symmetry_3
_geom_angle_publ_flag
N1 U1 N3 112.3(6) . . ?
N1 U1 N2 115.1(7) . . ?
N3 U1 N2 118.4(6) . . ?
N1 U1 N5 118.5(6) . . ?
N3 U1 N5 62.6(5) . . ?
N2 U1 N5 119.4(6) . . ?
N1 U1 N6 62.9(6) . . ?
N3 U1 N6 116.9(7) . . ?
N2 U1 N6 118.6(6) . . ?
N5 U1 N6 67.5(6) . . ?
N1 U1 N4 119.8(6) . . ?
N3 U1 N4 120.5(7) . . ?
N2 U1 N4 61.7(5) . . ?
N5 U1 N4 68.4(6) . . ?
N6 U1 N4 68.8(6) . . ?
N1 U1 Si1 29.3(4) . . ?
N3 U1 Si1 123.0(5) . . ?
N2 U1 Si1 117.7(5) . . ?
N5 U1 Si1 97.5(4) . . ?
N6 U1 Si1 34.1(4) . . ?
N4 U1 Si1 94.2(5) . . ?
N1 U1 Si3 119.5(4) . . ?
N3 U1 Si3 29.7(4) . . ?
N2 U1 Si3 124.8(5) . . ?
N5 U1 Si3 32.9(4) . . ?
N6 U1 Si3 93.4(5) . . ?
N4 U1 Si3 96.2(5) . . ?
Si1 U1 Si3 113.6(2) . . ?
N1 U1 Si2 125.1(4) . . ?
N3 U1 Si2 122.0(5) . . ?
N2 U1 Si2 28.8(4) . . ?
N5 U1 Si2 94.3(4) . . ?
N6 U1 Si2 97.3(4) . . ?
N4 U1 Si2 33.1(4) . . ?
Si1 U1 Si2 111.78(17) . . ?
Si3 U1 Si2 111.76(16) . . ?
N1 Si1 N6 96.9(9) . . ?
N1 Si1 C10 120.0(12) . . ?
N6 Si1 C10 108.8(11) . . ?
N1 Si1 C11 113.4(12) . . ?
N6 Si1 C11 108.5(12) . . ?
C10 Si1 C11 108.1(13) . . ?
N1 Si1 U1 43.0(7) . . ?
N6 Si1 U1 54.8(6) . . ?
C10 Si1 U1 121.6(10) . . ?
C11 Si1 U1 130.2(10) . . ?
N2 Si2 N4 97.9(9) . . ?
N2 Si2 C21 118.7(11) . . ?
N4 Si2 C21 108.9(12) . . ?
N2 Si2 C20 115.6(11) . . ?
N4 Si2 C20 109.9(11) . . ?
C21 Si2 C20 105.4(12) . . ?
N2 Si2 U1 43.6(5) . . ?
N4 Si2 U1 54.8(6) . . ?
C21 Si2 U1 122.8(9) . . ?
C20 Si2 U1 131.8(8) . . ?
N3 Si3 N5 98.6(9) . . ?
N3 Si3 C30 117.4(10) . . ?
N5 Si3 C30 108.8(10) . . ?
N3 Si3 C31 113.0(11) . . ?
N5 Si3 C31 111.6(10) . . ?
C30 Si3 C31 107.2(12) . . ?
N3 Si3 U1 44.3(5) . . ?
N5 Si3 U1 54.3(6) . . ?
C30 Si3 U1 126.7(8) . . ?
C31 Si3 U1 126.1(9) . . ?
C12 N1 Si1 126.6(15) . . ?
C12 N1 U1 124.3(13) . . ?
Si1 N1 U1 107.7(9) . . ?
C22 N2 Si2 130.5(14) . . ?
C22 N2 U1 120.1(12) . . ?
Si2 N2 U1 107.6(8) . . ?
C32 N3 Si3 128.3(15) . . ?
C32 N3 U1 125.7(15) . . ?
Si3 N3 U1 105.9(8) . . ?
C1 N4 C6 110(2) . . ?
C1 N4 Si2 123(2) . . ?
C6 N4 Si2 112.8(17) . . ?
C1 N4 U1 114.5(18) . . ?
C6 N4 U1 101.1(15) . . ?
Si2 N4 U1 92.1(7) . . ?
C3 N5 C2 110(2) . . ?
C3 N5 Si3 121.8(19) . . ?
C2 N5 Si3 115.1(14) . . ?
C3 N5 U1 110.1(14) . . ?
C2 N5 U1 103.5(15) . . ?
Si3 N5 U1 92.9(7) . . ?
C4 N6 C5 115(2) . . ?
C4 N6 Si1 118.9(17) . . ?
C5 N6 Si1 114.2(18) . . ?
C4 N6 U1 102.8(13) . . ?
C5 N6 U1 111.2(15) . . ?
Si1 N6 U1 91.1(8) . . ?
N4 C1 C2 115(3) . . ?
C1 C2 N5 118(2) . . ?
C4 C3 N5 121(2) . . ?
C3 C4 N6 119(2) . . ?
C6 C5 N6 117(2) . . ?
C5 C6 N4 120(2) . . ?
C17 C12 C13 118(3) . . ?
C17 C12 N1 118(2) . . ?
C13 C12 N1 124(2) . . ?
C12 C13 C14 120(2) . . ?
C15 C14 C13 116(2) . . ?
C14 C15 C16 125(3) . . ?
C15 C16 C17 118(3) . . ?
C12 C17 C16 123(3) . . ?
C27 C22 N2 120(2) . . ?
C27 C22 C23 112(2) . . ?
N2 C22 C23 127(2) . . ?
C24 C23 C22 124(3) . . ?
C25 C24 C23 120(3) . . ?
C24 C25 C26 119(3) . . ?
C27 C26 C25 121(3) . . ?
C26 C27 C22 124(3) . . ?
C37 C32 N3 125(3) . . ?
C37 C32 C33 113(2) . . ?
N3 C32 C33 122(2) . . ?
C34 C33 C32 121(3) . . ?
C35 C34 C33 121(4) . . ?
C34 C35 C36 123(3) . . ?
C35 C36 C37 114(3) . . ?
C32 C37 C36 127(3) . . ?
C3S C1S C2S 119.6(4) . . ?
C2S C3S C1S 120.8(4) 3_667 . ?
C2S C3S C4S 119.4(13) 3_667 . ?
C1S C3S C4S 119.8(13) . . ?
C3S C2S C1S 119.6(4) 3_667 . ?

loop_
_geom_bond_atom_site_label_1
_geom_bond_atom_site_label_2
_geom_bond_distance
_geom_bond_site_symmetry_2
_geom_bond_publ_flag
U1 N1 2.326(19) . ?
U1 N3 2.360(16) . ?
U1 N2 2.367(15) . ?
U1 N5 2.640(18) . ?
U1 N6 2.653(19) . ?
U1 N4 2.677(19) . ?
U1 Si1 3.247(6) . ?
U1 Si3 3.248(7) . ?
U1 Si2 3.275(6) . ?
Si1 N1 1.666(18) . ?
Si1 N6 1.82(2) . ?
Si1 C10 1.83(3) . ?
Si1 C11 1.90(2) . ?
Si2 N2 1.658(17) . ?
Si2 N4 1.789(19) . ?
Si2 C21 1.82(2) . ?
Si2 C20 1.87(2) . ?
Si3 N3 1.676(18) . ?
Si3 N5 1.766(16) . ?
Si3 C30 1.82(2) . ?
Si3 C31 1.84(2) . ?
N1 C12 1.46(3) . ?
N2 C22 1.39(3) . ?
N3 C32 1.35(3) . ?
N4 C1 1.40(3) . ?
N4 C6 1.50(3) . ?
N5 C3 1.42(3) . ?
N5 C2 1.54(3) . ?
N6 C4 1.48(3) . ?
N6 C5 1.48(3) . ?
C1 C2 1.49(3) . ?
C3 C4 1.35(3) . ?
C5 C6 1.46(3) . ?
C12 C17 1.36(3) . ?
C12 C13 1.41(3) . ?
C13 C14 1.46(3) . ?
C14 C15 1.34(3) . ?
C15 C16 1.35(3) . ?
C16 C17 1.37(3) . ?
C22 C27 1.39(3) . ?
C22 C23 1.44(3) . ?
C23 C24 1.38(3) . ?
C24 C25 1.33(4) . ?
C25 C26 1.38(4) . ?
C26 C27 1.38(3) . ?
C32 C37 1.35(3) . ?
C32 C33 1.43(3) . ?
C33 C34 1.38(4) . ?
C34 C35 1.29(4) . ?
C35 C36 1.37(4) . ?
C36 C37 1.39(3) . ?
C1S C3S 1.388(9) . ?
C1S C2S 1.413(9) . ?
C3S C2S 1.385(9) 3_667 ?
C3S C4S 1.456(9) . ?
C2S C3S 1.385(9) 3_667 ?
